data_4128592
loop_
_publ_author_name
'Liu, Junzhi'
'Mishra, Shantanu'
'Pignedoli, Carlo A.'
'Passerone, Daniele'
'Urgel, Jos\'e I'
'Fabrizio, Alberto'
'Lohr, Thorsten G.'
'Ma, Ji'
'Komber, Hartmut'
'Baumgarten, Martin'
'Corminboeuf, Cl\'emence'
'Berger, Reinhard'
'Ruffieux, Pascal'
'M\"ullen, Klaus'
'Fasel, Roman'
'Feng, Xinliang'

_publ_section_title
;
 Open-Shell Nonbenzenoid Nanographenes Containing Two Pairs of Pentagonal
 and Heptagonal Rings.
;
_journal_issue 30
_journal_name_full 'Journal of the American Chemical Society'
_journal_page_first 12011
_journal_page_last 12020
_journal_paper_doi 10.1021/jacs.9b04718
_journal_volume 141
_journal_year 2019
_chemical_formula_moiety 'C56 H42 O2, C H2 Cl2'
_chemical_formula_sum 'C57 H44 Cl2 O2'
_chemical_formula_weight 831.82
_chemical_name_systematic
;
5,14-Bis(4-(tert-butyl)phenyl)dibenzo[a,m]rubicene-9,18-dicarbaldehyde
;
_space_group_crystal_system triclinic
_space_group_IT_number 2
_space_group_name_Hall '-P 1'
_space_group_name_H-M_alt 'P -1'
_atom_sites_solution_hydrogens geom
_audit_creation_method SHELXL-2014/7
_cell_angle_alpha 95.063(5)
_cell_angle_beta 97.091(5)
_cell_angle_gamma 91.364(5)
_cell_formula_units_Z 2
_cell_length_a 11.1700(7)
_cell_length_b 12.9671(9)
_cell_length_c 15.7532(10)
_cell_measurement_reflns_used 22424
_cell_measurement_temperature 193(2)
_cell_measurement_theta_max 67.58
_cell_measurement_theta_min 2.84
_cell_volume 2254.1(3)
_computing_cell_refinement 'STOE X-AREA'
_computing_data_collection 'STOE X-AREA'
_computing_data_reduction 'STOE X-RED'
_computing_structure_refinement 'SHELXL-2014/7 (Sheldrick, 2014)'
_computing_structure_solution 'SHELXT-2014 (Sheldrick, 2014)'
_diffrn_ambient_temperature 193(2)
_diffrn_detector 'image plate (34 cm diameter)'
_diffrn_detector_area_resol_mean 6.67
_diffrn_detector_type STOE
_diffrn_measured_fraction_theta_full 0.954
_diffrn_measured_fraction_theta_max 0.948
_diffrn_measurement_details ' 1178 frames, detector distance = 40 mm'
_diffrn_measurement_device '2-circle goniometer'
_diffrn_measurement_device_type 'STOE IPDS 2T'
_diffrn_measurement_method 'rotation method'
_diffrn_radiation_type CuK\a
_diffrn_radiation_wavelength 1.54178
_diffrn_reflns_av_R_equivalents 0.0486
_diffrn_reflns_av_unetI/netI 0.0687
_diffrn_reflns_Laue_measured_fraction_full 0.954
_diffrn_reflns_Laue_measured_fraction_max 0.948
_diffrn_reflns_limit_h_max 13
_diffrn_reflns_limit_h_min -13
_diffrn_reflns_limit_k_max 14
_diffrn_reflns_limit_k_min -15
_diffrn_reflns_limit_l_max 18
_diffrn_reflns_limit_l_min -18
_diffrn_reflns_number 29043
_diffrn_reflns_point_group_measured_fraction_full 0.954
_diffrn_reflns_point_group_measured_fraction_max 0.948
_diffrn_reflns_theta_full 67.679
_diffrn_reflns_theta_max 68.043
_diffrn_reflns_theta_min 3.424
_diffrn_source 'Incoatec microSource Cu'
_exptl_absorpt_coefficient_mu 1.619
_exptl_absorpt_correction_T_max 0.9501
_exptl_absorpt_correction_T_min 0.8356
_exptl_absorpt_correction_type integration
_exptl_crystal_colour brown
_exptl_crystal_density_diffrn 1.226
_exptl_crystal_description needle
_exptl_crystal_F_000 872
_exptl_crystal_size_max 0.130
_exptl_crystal_size_mid 0.050
_exptl_crystal_size_min 0.030
_refine_diff_density_max 0.361
_refine_diff_density_min -0.716
_refine_diff_density_rms 0.074
_refine_ls_extinction_coef 0.0038(5)
_refine_ls_extinction_expression Fc^*^=kFc[1+0.001xFc^2^\l^3^/sin(2\q)]^-1/4^
_refine_ls_extinction_method 'SHELXL-2014/7 (Sheldrick 2014'
_refine_ls_goodness_of_fit_ref 0.943
_refine_ls_hydrogen_treatment constr
_refine_ls_matrix_type full
_refine_ls_number_parameters 587
_refine_ls_number_reflns 7808
_refine_ls_number_restraints 36
_refine_ls_restrained_S_all 0.950
_refine_ls_R_factor_all 0.1232
_refine_ls_R_factor_gt 0.0669
_refine_ls_shift/su_max 0.000
_refine_ls_shift/su_mean 0.000
_refine_ls_structure_factor_coef Fsqd
_refine_ls_weighting_details 'w=1/[\s^2^(Fo^2^)+(0.1226P)^2^] where P=(Fo^2^+2Fc^2^)/3'
_refine_ls_weighting_scheme calc
_refine_ls_wR_factor_gt 0.1714
_refine_ls_wR_factor_ref 0.2023
_reflns_Friedel_coverage 0.000
_reflns_number_gt 4081
_reflns_number_total 7808
_reflns_threshold_expression 'I > 2\s(I)'
_cod_data_source_file ja9b04718_si_001.cif
_cod_data_source_block 15a
_cod_database_code 4128592
_shelx_shelxl_version_number 2014/7
_shelx_space_group_comment
;
The symmetry employed for this shelxl refinement is uniquely defined
by the following loop, which should always be used as a source of
symmetry information in preference to the above space-group names.
They are only intended as comments.
;
_shelx_estimated_absorpt_t_min 0.817
_shelx_estimated_absorpt_t_max 0.953

loop_
_space_group_symop_operation_xyz
'x, y, z'
'-x, -y, -z'

loop_
_atom_site_label
_atom_site_type_symbol
_atom_site_fract_x
_atom_site_fract_y
_atom_site_fract_z
_atom_site_U_iso_or_equiv
_atom_site_adp_type
_atom_site_occupancy
_atom_site_site_symmetry_order
_atom_site_calc_flag
_atom_site_refinement_flags_posn
_atom_site_refinement_flags_adp
_atom_site_refinement_flags_occupancy
_atom_site_disorder_assembly
_atom_site_disorder_group
C1 C 0.1290(3) 0.4122(3) 0.4162(2) 0.0395(8) Uani 1 1 d . . . . .
C2 C 0.0891(3) 0.3139(3) 0.4412(2) 0.0375(8) Uani 1 1 d . . . . .
C3 C -0.0199(3) 0.2643(3) 0.4004(2) 0.0527(10) Uani 1 1 d . . . . .
H3 H -0.0596 0.2894 0.3499 0.063 Uiso 1 1 calc R U . . .
C4 C -0.0695(3) 0.1794(3) 0.4330(3) 0.0595(11) Uani 1 1 d . . . . .
H4 H -0.1430 0.1473 0.4052 0.071 Uiso 1 1 calc R U . . .
C5 C -0.0118(3) 0.1417(3) 0.5063(3) 0.0562(10) Uani 1 1 d . . . . .
H5 H -0.0478 0.0855 0.5299 0.067 Uiso 1 1 calc R U . . .
C6 C 0.0965(3) 0.1845(3) 0.5449(2) 0.0461(9) Uani 1 1 d . . . . .
H6 H 0.1354 0.1567 0.5945 0.055 Uiso 1 1 calc R U . . .
C7 C 0.1509(3) 0.2684(3) 0.5125(2) 0.0382(8) Uani 1 1 d . . . . .
C8 C 0.2635(3) 0.3181(3) 0.5557(2) 0.0356(8) Uani 1 1 d . . . . .
C9 C 0.3500(3) 0.2818(2) 0.6183(2) 0.0348(7) Uani 1 1 d . . . . .
C10 C 0.3832(3) 0.1798(3) 0.6473(2) 0.0389(8) Uani 1 1 d . . . . .
C11 C 0.3585(3) 0.0791(3) 0.6091(2) 0.0455(9) Uani 1 1 d . . . . .
C12 C 0.4020(3) -0.0050(3) 0.6544(3) 0.0554(10) Uani 1 1 d . . . . .
H12 H 0.3842 -0.0742 0.6303 0.066 Uiso 1 1 calc R U . . .
C13 C 0.4702(4) 0.0143(3) 0.7331(3) 0.0625(12) Uani 1 1 d . . . . .
H13 H 0.4943 -0.0428 0.7643 0.075 Uiso 1 1 calc R U . . .
C14 C 0.5053(3) 0.1132(3) 0.7689(3) 0.0564(11) Uani 1 1 d . . . . .
H14 H 0.5565 0.1237 0.8220 0.068 Uiso 1 1 calc R U . . .
C15 C 0.4642(3) 0.1972(3) 0.7256(2) 0.0429(9) Uani 1 1 d . . . . .
C16 C 0.4932(3) 0.3099(3) 0.7409(2) 0.0366(8) Uani 1 1 d . . . . .
C17 C 0.5667(3) 0.3683(3) 0.8038(2) 0.0409(8) Uani 1 1 d . . . . .
C18 C 0.5674(3) 0.4796(3) 0.8021(2) 0.0413(8) Uani 1 1 d . . . . .
C19 C 0.6328(3) 0.5452(3) 0.8700(2) 0.0448(9) Uani 1 1 d . . . . .
H19 H 0.6844 0.5153 0.9130 0.054 Uiso 1 1 calc R U . . .
C20 C 0.6232(4) 0.6496(3) 0.8750(3) 0.0564(10) Uani 1 1 d . . . . .
H20 H 0.6715 0.6917 0.9193 0.068 Uiso 1 1 calc R U . . .
C21 C 0.5436(3) 0.6953(3) 0.8160(2) 0.0535(10) Uani 1 1 d . . . . .
H21 H 0.5332 0.7680 0.8221 0.064 Uiso 1 1 calc R U . . .
C22 C 0.4797(3) 0.6343(3) 0.7484(2) 0.0437(9) Uani 1 1 d . . . . .
H22 H 0.4230 0.6657 0.7096 0.052 Uiso 1 1 calc R U . . .
C23 C 0.4959(3) 0.5273(3) 0.7354(2) 0.0380(8) Uani 1 1 d . . . . .
C24 C 0.4326(3) 0.4637(2) 0.6628(2) 0.0345(7) Uani 1 1 d . . . . .
C25 C 0.3723(2) 0.4924(2) 0.5836(2) 0.0320(7) Uani 1 1 d . . . . .
C26 C 0.3703(3) 0.5860(2) 0.53525(19) 0.0321(7) Uani 1 1 d . . . . .
C27 C 0.4445(3) 0.6763(3) 0.5431(2) 0.0376(8) Uani 1 1 d . . . . .
C28 C 0.4119(3) 0.7541(3) 0.4880(2) 0.0451(9) Uani 1 1 d . . . . .
H28 H 0.4584 0.8172 0.4945 0.054 Uiso 1 1 calc R U . . .
C29 C 0.3142(3) 0.7405(3) 0.4254(2) 0.0478(9) Uani 1 1 d . . . . .
H29 H 0.2926 0.7952 0.3908 0.057 Uiso 1 1 calc R U . . .
C30 C 0.2475(3) 0.6487(3) 0.4121(2) 0.0426(8) Uani 1 1 d . . . . .
H30 H 0.1831 0.6382 0.3665 0.051 Uiso 1 1 calc R U . . .
C31 C 0.2756(3) 0.5716(2) 0.4662(2) 0.0345(7) Uani 1 1 d . . . . .
C32 C 0.2215(3) 0.4657(3) 0.4662(2) 0.0358(8) Uani 1 1 d . . . . .
C33 C 0.2868(3) 0.4203(2) 0.5371(2) 0.0337(7) Uani 1 1 d . . . . .
C34 C 0.4255(3) 0.3562(2) 0.6714(2) 0.0343(7) Uani 1 1 d . . . . .
C35 C 0.0603(3) 0.4589(3) 0.3418(2) 0.0400(8) Uani 1 1 d . . . . .
C36 C -0.0450(3) 0.5099(3) 0.3530(2) 0.0555(11) Uani 1 1 d . . . . .
H36 H -0.0750 0.5121 0.4070 0.067 Uiso 1 1 calc R U . . .
C37 C -0.1070(3) 0.5577(3) 0.2870(2) 0.0557(11) Uani 1 1 d . . . . .
H37 H -0.1794 0.5913 0.2967 0.067 Uiso 1 1 calc R U . . .
C38 C -0.0669(3) 0.5583(3) 0.2065(2) 0.0408(8) Uani 1 1 d . . . . .
C39 C 0.0379(3) 0.5064(3) 0.1963(2) 0.0510(10) Uani 1 1 d . . . . .
H39 H 0.0680 0.5041 0.1423 0.061 Uiso 1 1 calc R U . . .
C40 C 0.1009(3) 0.4575(3) 0.2624(2) 0.0491(9) Uani 1 1 d . . . . .
H40 H 0.1726 0.4227 0.2528 0.059 Uiso 1 1 calc R U . . .
C41 C -0.1395(3) 0.6151(3) 0.1370(2) 0.0490(9) Uani 1 1 d . . . . .
C42 C -0.2680(3) 0.5680(4) 0.1211(3) 0.0722(14) Uani 1 1 d . . . . .
H42A H -0.3159 0.6040 0.0772 0.108 Uiso 1 1 calc R U . . .
H42B H -0.3047 0.5755 0.1746 0.108 Uiso 1 1 calc R U . . .
H42C H -0.2657 0.4944 0.1013 0.108 Uiso 1 1 calc R U . . .
C43 C -0.0869(3) 0.6021(4) 0.0517(3) 0.0677(13) Uani 1 1 d . . . . .
H43A H -0.0909 0.5286 0.0303 0.102 Uiso 1 1 calc R U . . .
H43B H -0.0025 0.6275 0.0605 0.102 Uiso 1 1 calc R U . . .
H43C H -0.1335 0.6417 0.0097 0.102 Uiso 1 1 calc R U . . .
C44 C -0.1408(5) 0.7294(4) 0.1672(3) 0.0904(17) Uani 1 1 d . . . . .
H44A H -0.0581 0.7588 0.1758 0.136 Uiso 1 1 calc R U . . .
H44B H -0.1754 0.7378 0.2216 0.136 Uiso 1 1 calc R U . . .
H44C H -0.1898 0.7655 0.1239 0.136 Uiso 1 1 calc R U . . .
C45 C 0.3086(3) 0.0590(3) 0.5193(3) 0.0495(9) Uani 1 1 d . . . . .
H45 H 0.2984 0.1167 0.4861 0.059 Uiso 1 1 calc R U . . .
O46 O 0.2789(3) -0.0270(2) 0.4832(2) 0.0683(8) Uani 1 1 d . . . . .
C47 C 0.6384(3) 0.3198(3) 0.8750(2) 0.0441(9) Uani 1 1 d . . . . .
C48 C 0.5995(4) 0.3234(4) 0.9552(3) 0.0627(12) Uani 1 1 d . . . . .
H48 H 0.5297 0.3605 0.9657 0.075 Uiso 1 1 calc R U . . .
C49 C 0.6617(4) 0.2731(4) 1.0210(3) 0.0712(13) Uani 1 1 d . . . . .
H49 H 0.6344 0.2779 1.0759 0.085 Uiso 1 1 calc R U . . .
C50 C 0.7627(3) 0.2162(3) 1.0081(3) 0.0622(12) Uani 1 1 d . . . . .
C51 C 0.8011(3) 0.2144(3) 0.9279(3) 0.0609(11) Uani 1 1 d . . . . .
H51 H 0.8706 0.1770 0.9172 0.073 Uiso 1 1 calc R U . . .
C52 C 0.7411(3) 0.2655(3) 0.8627(3) 0.0559(11) Uani 1 1 d . . . . .
H52 H 0.7709 0.2633 0.8087 0.067 Uiso 1 1 calc R U . . .
C53 C 0.8292(4) 0.1614(4) 1.0820(3) 0.0824(15) Uani 1 1 d . U . . .
C54 C 0.7777(12) 0.1840(11) 1.1675(6) 0.113(3) Uani 0.6 1 d . U P A 1
H54A H 0.7878 0.2581 1.1861 0.169 Uiso 0.6 1 calc R U P A 1
H54B H 0.8209 0.1444 1.2112 0.169 Uiso 0.6 1 calc R U P A 1
H54C H 0.6917 0.1637 1.1599 0.169 Uiso 0.6 1 calc R U P A 1
C55 C 0.8253(16) 0.0524(9) 1.0586(7) 0.131(4) Uani 0.6 1 d . U P A 1
H55A H 0.7411 0.0269 1.0469 0.196 Uiso 0.6 1 calc R U P A 1
H55B H 0.8671 0.0173 1.1057 0.196 Uiso 0.6 1 calc R U P A 1
H55C H 0.8652 0.0381 1.0069 0.196 Uiso 0.6 1 calc R U P A 1
C56 C 0.9593(10) 0.2068(12) 1.1030(9) 0.137(4) Uani 0.6 1 d . U P A 1
H56A H 1.0065 0.1829 1.0571 0.205 Uiso 0.6 1 calc R U P A 1
H56B H 0.9962 0.1836 1.1575 0.205 Uiso 0.6 1 calc R U P A 1
H56C H 0.9581 0.2826 1.1078 0.205 Uiso 0.6 1 calc R U P A 1
C54A C 0.879(2) 0.2283(15) 1.1506(12) 0.122(5) Uani 0.4 1 d . U P A 2
H54D H 0.9283 0.2822 1.1301 0.183 Uiso 0.4 1 calc R U P A 2
H54E H 0.9299 0.1899 1.1912 0.183 Uiso 0.4 1 calc R U P A 2
H54F H 0.8145 0.2605 1.1793 0.183 Uiso 0.4 1 calc R U P A 2
C55A C 0.7338(16) 0.0771(17) 1.1055(14) 0.131(6) Uani 0.4 1 d . U P A 2
H55D H 0.6902 0.0423 1.0525 0.196 Uiso 0.4 1 calc R U P A 2
H55E H 0.6764 0.1117 1.1397 0.196 Uiso 0.4 1 calc R U P A 2
H55F H 0.7768 0.0257 1.1387 0.196 Uiso 0.4 1 calc R U P A 2
C56A C 0.9315(13) 0.0901(13) 1.0435(9) 0.094(4) Uani 0.4 1 d . U P A 2
H56D H 0.8945 0.0460 0.9928 0.142 Uiso 0.4 1 calc R U P A 2
H56E H 0.9664 0.0465 1.0872 0.142 Uiso 0.4 1 calc R U P A 2
H56F H 0.9952 0.1348 1.0271 0.142 Uiso 0.4 1 calc R U P A 2
C57 C 0.5619(3) 0.6904(3) 0.5979(2) 0.0454(9) Uani 1 1 d . . . . .
H57 H 0.5963 0.6310 0.6210 0.055 Uiso 1 1 calc R U . . .
O58 O 0.6174(2) 0.7727(2) 0.61563(17) 0.0599(7) Uani 1 1 d . . . . .
C1L C 0.8089(5) 0.9477(5) 0.7102(4) 0.104(2) Uani 1 1 d . . . . .
H1LA H 0.8342 0.8839 0.6789 0.125 Uiso 1 1 calc R U . . .
H1LB H 0.7383 0.9739 0.6752 0.125 Uiso 1 1 calc R U . . .
Cl1 Cl 0.92482(18) 1.03919(16) 0.72436(11) 0.1341(7) Uani 1 1 d . . . . .
Cl2 Cl 0.76840(14) 0.91891(17) 0.80985(12) 0.1385(8) Uani 1 1 d . . . . .

loop_
_atom_site_aniso_label
_atom_site_aniso_U_11
_atom_site_aniso_U_22
_atom_site_aniso_U_33
_atom_site_aniso_U_23
_atom_site_aniso_U_13
_atom_site_aniso_U_12
C1 0.0372(17) 0.045(2) 0.036(2) 0.0017(17) 0.0049(14) 0.0083(14)
C2 0.0326(15) 0.043(2) 0.0344(19) 0.0013(16) -0.0021(14) 0.0007(14)
C3 0.0443(19) 0.062(3) 0.048(2) 0.002(2) -0.0088(17) 0.0008(17)
C4 0.0429(19) 0.062(3) 0.069(3) 0.009(2) -0.0112(18) -0.0146(18)
C5 0.048(2) 0.056(2) 0.063(3) 0.008(2) 0.0011(19) -0.0077(17)
C6 0.0449(18) 0.041(2) 0.051(2) 0.0072(18) 0.0014(16) -0.0021(15)
C7 0.0385(16) 0.0350(19) 0.040(2) -0.0004(16) 0.0023(14) 0.0006(13)
C8 0.0358(15) 0.0387(19) 0.0318(18) 0.0032(15) 0.0011(13) 0.0038(13)
C9 0.0347(15) 0.0358(19) 0.0349(18) 0.0093(15) 0.0024(13) 0.0050(13)
C10 0.0386(16) 0.0336(19) 0.046(2) 0.0080(17) 0.0068(15) 0.0042(13)
C11 0.0434(18) 0.042(2) 0.051(2) 0.0111(19) 0.0027(16) 0.0010(15)
C12 0.055(2) 0.038(2) 0.074(3) 0.017(2) 0.005(2) 0.0035(16)
C13 0.066(2) 0.043(2) 0.078(3) 0.023(2) -0.008(2) 0.0040(19)
C14 0.057(2) 0.052(3) 0.060(3) 0.025(2) -0.0081(19) 0.0046(18)
C15 0.0427(17) 0.044(2) 0.043(2) 0.0134(18) 0.0034(15) 0.0082(15)
C16 0.0315(15) 0.041(2) 0.0372(19) 0.0098(16) -0.0014(14) 0.0061(13)
C17 0.0379(16) 0.049(2) 0.036(2) 0.0086(17) 0.0044(14) 0.0051(15)
C18 0.0379(16) 0.048(2) 0.038(2) 0.0058(17) 0.0021(14) 0.0037(14)
C19 0.0439(18) 0.053(2) 0.035(2) 0.0022(18) -0.0044(15) 0.0024(16)
C20 0.063(2) 0.057(3) 0.045(2) -0.002(2) -0.0052(18) -0.0007(19)
C21 0.063(2) 0.052(2) 0.043(2) 0.001(2) 0.0007(18) 0.0001(18)
C22 0.0494(19) 0.048(2) 0.033(2) 0.0027(17) 0.0032(15) 0.0015(16)
C23 0.0360(16) 0.042(2) 0.0354(19) 0.0075(16) -0.0014(14) 0.0035(14)
C24 0.0335(15) 0.0382(19) 0.0323(18) 0.0049(15) 0.0047(13) 0.0050(13)
C25 0.0305(14) 0.0346(18) 0.0313(18) 0.0032(15) 0.0038(13) 0.0065(12)
C26 0.0369(15) 0.0313(18) 0.0287(17) 0.0037(15) 0.0051(13) 0.0071(13)
C27 0.0381(16) 0.0379(19) 0.0355(19) -0.0016(16) 0.0028(14) 0.0016(13)
C28 0.055(2) 0.0306(19) 0.053(2) 0.0077(17) 0.0134(18) 0.0024(15)
C29 0.060(2) 0.043(2) 0.042(2) 0.0103(18) 0.0037(17) 0.0148(17)
C30 0.0453(18) 0.045(2) 0.037(2) 0.0070(17) -0.0006(15) 0.0098(15)
C31 0.0359(15) 0.0362(19) 0.0312(18) 0.0000(15) 0.0048(13) 0.0063(13)
C32 0.0351(16) 0.044(2) 0.0290(18) 0.0063(16) 0.0021(13) 0.0083(14)
C33 0.0339(15) 0.0340(18) 0.0342(18) 0.0081(15) 0.0029(13) 0.0080(13)
C34 0.0365(16) 0.0325(18) 0.0343(19) 0.0053(15) 0.0039(14) 0.0038(13)
C35 0.0344(16) 0.053(2) 0.0312(19) 0.0026(17) -0.0023(14) 0.0061(14)
C36 0.048(2) 0.086(3) 0.034(2) 0.011(2) 0.0043(16) 0.0252(19)
C37 0.0457(19) 0.090(3) 0.034(2) 0.011(2) 0.0046(16) 0.025(2)
C38 0.0312(15) 0.056(2) 0.0341(19) 0.0060(17) -0.0018(14) 0.0071(14)
C39 0.0448(19) 0.077(3) 0.033(2) 0.008(2) 0.0080(16) 0.0155(18)
C40 0.0398(17) 0.070(3) 0.038(2) 0.0060(19) 0.0042(15) 0.0168(17)
C41 0.0432(18) 0.069(3) 0.035(2) 0.0099(19) 0.0001(15) 0.0132(17)
C42 0.041(2) 0.131(4) 0.045(2) 0.022(3) -0.0053(17) 0.011(2)
C43 0.052(2) 0.110(4) 0.046(2) 0.030(3) 0.0052(18) 0.016(2)
C44 0.125(4) 0.069(3) 0.077(4) 0.017(3) -0.002(3) 0.031(3)
C45 0.0472(19) 0.031(2) 0.068(3) 0.003(2) -0.0013(18) -0.0035(15)
O46 0.0786(19) 0.0423(17) 0.078(2) 0.0005(15) -0.0099(16) -0.0009(14)
C47 0.0425(18) 0.053(2) 0.036(2) 0.0074(17) -0.0038(15) 0.0042(15)
C48 0.058(2) 0.086(3) 0.048(2) 0.021(2) 0.0045(19) 0.024(2)
C49 0.072(3) 0.099(4) 0.048(3) 0.031(3) 0.007(2) 0.026(2)
C50 0.054(2) 0.074(3) 0.058(3) 0.023(2) -0.0093(19) 0.011(2)
C51 0.047(2) 0.077(3) 0.061(3) 0.021(2) -0.0007(18) 0.0220(19)
C52 0.0434(19) 0.075(3) 0.051(2) 0.018(2) 0.0038(17) 0.0153(18)
C53 0.082(3) 0.098(4) 0.069(3) 0.042(3) -0.010(2) 0.026(3)
C54 0.131(8) 0.150(9) 0.060(5) 0.051(5) -0.010(5) 0.042(7)
C55 0.198(12) 0.104(6) 0.086(7) 0.043(5) -0.029(7) 0.038(6)
C56 0.095(6) 0.186(11) 0.126(10) 0.084(8) -0.044(5) 0.001(6)
C54A 0.135(12) 0.141(9) 0.081(9) 0.019(7) -0.042(8) 0.048(8)
C55A 0.110(8) 0.146(11) 0.148(15) 0.091(10) 0.003(8) 0.028(7)
C56A 0.085(7) 0.114(10) 0.083(8) 0.033(7) -0.022(6) 0.040(7)
C57 0.0507(19) 0.046(2) 0.039(2) 0.0029(18) 0.0070(16) -0.0021(17)
O58 0.0669(16) 0.0550(18) 0.0539(17) 0.0039(14) -0.0020(13) -0.0207(14)
C1L 0.111(4) 0.104(5) 0.087(4) 0.011(3) -0.027(3) -0.022(4)
Cl1 0.1536(15) 0.1425(16) 0.0974(12) 0.0079(11) -0.0044(11) -0.0562(13)
Cl2 0.0891(10) 0.196(2) 0.1287(15) 0.0604(14) -0.0203(10) -0.0164(11)

loop_
_atom_type_symbol
_atom_type_description
_atom_type_scat_dispersion_real
_atom_type_scat_dispersion_imag
_atom_type_scat_source
C C 0.0181 0.0091 'International Tables Vol C Tables 4.2.6.8 and 6.1.1.4'
H H 0.0000 0.0000 'International Tables Vol C Tables 4.2.6.8 and 6.1.1.4'
O O 0.0492 0.0322 'International Tables Vol C Tables 4.2.6.8 and 6.1.1.4'
Cl Cl 0.3639 0.7018 'International Tables Vol C Tables 4.2.6.8 and 6.1.1.4'

loop_
_exptl_crystal_face_index_h
_exptl_crystal_face_index_k
_exptl_crystal_face_index_l
_exptl_crystal_face_perp_dist
0 1 1 0.0162
0 -1 -1 0.0188
0 -1 0 0.0183
0 -1 1 0.0284
0 1 -1 0.0256
-1 0 0 0.0645
1 0 0 0.0645

loop_
_geom_angle_atom_site_label_1
_geom_angle_atom_site_label_2
_geom_angle_atom_site_label_3
_geom_angle
C32 C1 C2 118.7(3)
C32 C1 C35 120.9(3)
C2 C1 C35 120.2(3)
C3 C2 C7 117.6(3)
C3 C2 C1 120.6(3)
C7 C2 C1 121.5(3)
C4 C3 C2 121.0(3)
C4 C3 H3 119.5
C2 C3 H3 119.5
C5 C4 C3 119.9(3)
C5 C4 H4 120.1
C3 C4 H4 120.1
C6 C5 C4 120.7(3)
C6 C5 H5 119.7
C4 C5 H5 119.7
C5 C6 C7 121.1(3)
C5 C6 H6 119.5
C7 C6 H6 119.5
C6 C7 C2 119.4(3)
C6 C7 C8 121.5(3)
C2 C7 C8 118.7(3)
C33 C8 C9 114.2(3)
C33 C8 C7 115.9(3)
C9 C8 C7 129.8(3)
C34 C9 C8 117.6(3)
C34 C9 C10 106.4(3)
C8 C9 C10 135.9(3)
C11 C10 C15 119.8(3)
C11 C10 C9 132.0(3)
C15 C10 C9 108.0(3)
C10 C11 C12 118.8(3)
C10 C11 C45 121.5(3)
C12 C11 C45 118.8(4)
C13 C12 C11 119.6(4)
C13 C12 H12 120.2
C11 C12 H12 120.2
C12 C13 C14 122.8(3)
C12 C13 H13 118.6
C14 C13 H13 118.6
C13 C14 C15 118.7(4)
C13 C14 H14 120.7
C15 C14 H14 120.7
C14 C15 C10 119.7(3)
C14 C15 C16 132.4(3)
C10 C15 C16 107.8(3)
C17 C16 C34 121.4(3)
C17 C16 C15 132.6(3)
C34 C16 C15 105.9(3)
C16 C17 C18 117.8(3)
C16 C17 C47 121.3(3)
C18 C17 C47 120.7(3)
C19 C18 C23 117.9(3)
C19 C18 C17 120.6(3)
C23 C18 C17 121.3(3)
C20 C19 C18 121.6(3)
C20 C19 H19 119.2
C18 C19 H19 119.2
C19 C20 C21 120.6(4)
C19 C20 H20 119.7
C21 C20 H20 119.7
C22 C21 C20 119.4(4)
C22 C21 H21 120.3
C20 C21 H21 120.3
C21 C22 C23 122.1(3)
C21 C22 H22 119.0
C23 C22 H22 119.0
C22 C23 C18 117.5(3)
C22 C23 C24 122.3(3)
C18 C23 C24 119.8(3)
C34 C24 C25 113.8(3)
C34 C24 C23 116.0(3)
C25 C24 C23 130.2(3)
C33 C25 C24 117.2(3)
C33 C25 C26 106.7(2)
C24 C25 C26 136.1(3)
C27 C26 C31 118.6(3)
C27 C26 C25 133.1(3)
C31 C26 C25 108.1(3)
C26 C27 C28 118.1(3)
C26 C27 C57 124.2(3)
C28 C27 C57 117.3(3)
C29 C28 C27 121.5(3)
C29 C28 H28 119.3
C27 C28 H28 119.3
C28 C29 C30 120.8(3)
C28 C29 H29 119.6
C30 C29 H29 119.6
C29 C30 C31 119.0(3)
C29 C30 H30 120.5
C31 C30 H30 120.5
C30 C31 C26 121.4(3)
C30 C31 C32 130.7(3)
C26 C31 C32 107.9(3)
C1 C32 C33 120.5(3)
C1 C32 C31 133.2(3)
C33 C32 C31 106.3(3)
C8 C33 C25 126.7(3)
C8 C33 C32 122.7(3)
C25 C33 C32 110.6(3)
C9 C34 C24 126.4(3)
C9 C34 C16 111.1(3)
C24 C34 C16 122.4(3)
C40 C35 C36 117.8(3)
C40 C35 C1 122.4(3)
C36 C35 C1 119.7(3)
C37 C36 C35 121.0(3)
C37 C36 H36 119.5
C35 C36 H36 119.5
C36 C37 C38 122.2(3)
C36 C37 H37 118.9
C38 C37 H37 118.9
C39 C38 C37 116.0(3)
C39 C38 C41 124.9(3)
C37 C38 C41 119.1(3)
C38 C39 C40 122.2(3)
C38 C39 H39 118.9
C40 C39 H39 118.9
C35 C40 C39 120.8(3)
C35 C40 H40 119.6
C39 C40 H40 119.6
C44 C41 C42 110.5(4)
C44 C41 C43 109.5(4)
C42 C41 C43 107.3(3)
C44 C41 C38 109.3(3)
C42 C41 C38 108.4(3)
C43 C41 C38 111.8(3)
C41 C42 H42A 109.5
C41 C42 H42B 109.5
H42A C42 H42B 109.5
C41 C42 H42C 109.5
H42A C42 H42C 109.5
H42B C42 H42C 109.5
C41 C43 H43A 109.5
C41 C43 H43B 109.5
H43A C43 H43B 109.5
C41 C43 H43C 109.5
H43A C43 H43C 109.5
H43B C43 H43C 109.5
C41 C44 H44A 109.5
C41 C44 H44B 109.5
H44A C44 H44B 109.5
C41 C44 H44C 109.5
H44A C44 H44C 109.5
H44B C44 H44C 109.5
O46 C45 C11 124.7(3)
O46 C45 H45 117.7
C11 C45 H45 117.7
C48 C47 C52 117.8(3)
C48 C47 C17 120.1(3)
C52 C47 C17 122.0(3)
C47 C48 C49 120.7(4)
C47 C48 H48 119.6
C49 C48 H48 119.6
C50 C49 C48 121.6(4)
C50 C49 H49 119.2
C48 C49 H49 119.2
C51 C50 C49 116.9(3)
C51 C50 C53 122.8(4)
C49 C50 C53 120.3(4)
C50 C51 C52 121.9(4)
C50 C51 H51 119.0
C52 C51 H51 119.0
C51 C52 C47 121.1(4)
C51 C52 H52 119.5
C47 C52 H52 119.5
C55 C53 C54 109.9(8)
C54A C53 C50 113.6(8)
C55 C53 C50 109.4(6)
C54 C53 C50 113.2(5)
C55 C53 C56 112.4(10)
C54 C53 C56 102.6(9)
C50 C53 C56 109.2(5)
C54A C53 C55A 114.4(14)
C50 C53 C55A 105.8(6)
C54A C53 C56A 111.2(11)
C50 C53 C56A 108.2(6)
C55A C53 C56A 102.9(11)
C53 C54 H54A 109.5
C53 C54 H54B 109.5
H54A C54 H54B 109.5
C53 C54 H54C 109.5
H54A C54 H54C 109.5
H54B C54 H54C 109.5
C53 C55 H55A 109.5
C53 C55 H55B 109.5
H55A C55 H55B 109.5
C53 C55 H55C 109.5
H55A C55 H55C 109.5
H55B C55 H55C 109.5
C53 C56 H56A 109.5
C53 C56 H56B 109.5
H56A C56 H56B 109.5
C53 C56 H56C 109.5
H56A C56 H56C 109.5
H56B C56 H56C 109.5
C53 C54A H54D 109.5
C53 C54A H54E 109.5
H54D C54A H54E 109.5
C53 C54A H54F 109.5
H54D C54A H54F 109.5
H54E C54A H54F 109.5
C53 C55A H55D 109.5
C53 C55A H55E 109.5
H55D C55A H55E 109.5
C53 C55A H55F 109.5
H55D C55A H55F 109.5
H55E C55A H55F 109.5
C53 C56A H56D 109.5
C53 C56A H56E 109.5
H56D C56A H56E 109.5
C53 C56A H56F 109.5
H56D C56A H56F 109.5
H56E C56A H56F 109.5
O58 C57 C27 124.5(3)
O58 C57 H57 117.7
C27 C57 H57 117.7
Cl1 C1L Cl2 110.4(3)
Cl1 C1L H1LA 109.6
Cl2 C1L H1LA 109.6
Cl1 C1L H1LB 109.6
Cl2 C1L H1LB 109.6
H1LA C1L H1LB 108.1

loop_
_geom_bond_atom_site_label_1
_geom_bond_atom_site_label_2
_geom_bond_distance
C1 C32 1.356(5)
C1 C2 1.443(5)
C1 C35 1.501(4)
C2 C3 1.416(5)
C2 C7 1.426(4)
C3 C4 1.387(5)
C3 H3 0.9500
C4 C5 1.385(5)
C4 H4 0.9500
C5 C6 1.366(5)
C5 H5 0.9500
C6 C7 1.399(4)
C6 H6 0.9500
C7 C8 1.461(4)
C8 C33 1.408(4)
C8 C9 1.411(4)
C9 C34 1.410(5)
C9 C10 1.479(4)
C10 C11 1.394(5)
C10 C15 1.434(5)
C11 C12 1.418(5)
C11 C45 1.455(5)
C12 C13 1.372(6)
C12 H12 0.9500
C13 C14 1.383(6)
C13 H13 0.9500
C14 C15 1.393(5)
C14 H14 0.9500
C15 C16 1.481(5)
C16 C17 1.366(5)
C16 C34 1.437(4)
C17 C18 1.446(5)
C17 C47 1.490(4)
C18 C19 1.421(5)
C18 C23 1.434(4)
C19 C20 1.355(5)
C19 H19 0.9500
C20 C21 1.388(5)
C20 H20 0.9500
C21 C22 1.380(5)
C21 H21 0.9500
C22 C23 1.404(5)
C22 H22 0.9500
C23 C24 1.447(5)
C24 C34 1.413(4)
C24 C25 1.426(4)
C25 C33 1.410(4)
C25 C26 1.489(4)
C26 C27 1.406(4)
C26 C31 1.416(4)
C27 C28 1.412(4)
C27 C57 1.477(5)
C28 C29 1.374(5)
C28 H28 0.9500
C29 C30 1.375(5)
C29 H29 0.9500
C30 C31 1.387(4)
C30 H30 0.9500
C31 C32 1.488(5)
C32 C33 1.436(4)
C35 C40 1.381(5)
C35 C36 1.386(5)
C36 C37 1.377(5)
C36 H36 0.9500
C37 C38 1.397(5)
C37 H37 0.9500
C38 C39 1.384(5)
C38 C41 1.533(4)
C39 C40 1.393(5)
C39 H39 0.9500
C40 H40 0.9500
C41 C44 1.518(6)
C41 C42 1.528(5)
C41 C43 1.530(5)
C42 H42A 0.9800
C42 H42B 0.9800
C42 H42C 0.9800
C43 H43A 0.9800
C43 H43B 0.9800
C43 H43C 0.9800
C44 H44A 0.9800
C44 H44B 0.9800
C44 H44C 0.9800
C45 O46 1.224(4)
C45 H45 0.9500
C47 C48 1.384(5)
C47 C52 1.385(5)
C48 C49 1.394(5)
C48 H48 0.9500
C49 C50 1.389(6)
C49 H49 0.9500
C50 C51 1.382(6)
C50 C53 1.539(5)
C51 C52 1.383(5)
C51 H51 0.9500
C52 H52 0.9500
C53 C54A 1.376(18)
C53 C55 1.427(12)
C53 C54 1.536(11)
C53 C56 1.541(12)
C53 C55A 1.606(18)
C53 C56A 1.629(15)
C54 H54A 0.9800
C54 H54B 0.9800
C54 H54C 0.9800
C55 H55A 0.9800
C55 H55B 0.9800
C55 H55C 0.9800
C56 H56A 0.9800
C56 H56B 0.9800
C56 H56C 0.9800
C54A H54D 0.9800
C54A H54E 0.9800
C54A H54F 0.9800
C55A H55D 0.9800
C55A H55E 0.9800
C55A H55F 0.9800
C56A H56D 0.9800
C56A H56E 0.9800
C56A H56F 0.9800
C57 O58 1.214(4)
C57 H57 0.9500
C1L Cl1 1.716(6)
C1L Cl2 1.755(6)
C1L H1LA 0.9900
C1L H1LB 0.9900

loop_
_geom_torsion_atom_site_label_1
_geom_torsion_atom_site_label_2
_geom_torsion_atom_site_label_3
_geom_torsion_atom_site_label_4
_geom_torsion
C32 C1 C2 C3 168.6(3)
C35 C1 C2 C3 -4.9(5)
C32 C1 C2 C7 -5.3(5)
C35 C1 C2 C7 -178.8(3)
C7 C2 C3 C4 5.1(6)
C1 C2 C3 C4 -169.0(4)
C2 C3 C4 C5 -0.5(6)
C3 C4 C5 C6 -2.8(7)
C4 C5 C6 C7 1.1(6)
C5 C6 C7 C2 3.7(6)
C5 C6 C7 C8 176.9(4)
C3 C2 C7 C6 -6.7(5)
C1 C2 C7 C6 167.4(3)
C3 C2 C7 C8 180.0(3)
C1 C2 C7 C8 -6.0(5)
C6 C7 C8 C33 -158.1(3)
C2 C7 C8 C33 15.2(5)
C6 C7 C8 C9 17.1(6)
C2 C7 C8 C9 -169.6(3)
C33 C8 C9 C34 17.9(4)
C7 C8 C9 C34 -157.3(3)
C33 C8 C9 C10 -164.4(3)
C7 C8 C9 C10 20.3(6)
C34 C9 C10 C11 -164.6(3)
C8 C9 C10 C11 17.6(6)
C34 C9 C10 C15 9.1(3)
C8 C9 C10 C15 -168.7(4)
C15 C10 C11 C12 7.9(5)
C9 C10 C11 C12 -179.0(3)
C15 C10 C11 C45 -161.0(3)
C9 C10 C11 C45 12.1(5)
C10 C11 C12 C13 -1.9(5)
C45 C11 C12 C13 167.3(4)
C11 C12 C13 C14 -4.1(6)
C12 C13 C14 C15 3.7(6)
C13 C14 C15 C10 2.5(6)
C13 C14 C15 C16 -173.1(4)
C11 C10 C15 C14 -8.3(5)
C9 C10 C15 C14 177.1(3)
C11 C10 C15 C16 168.3(3)
C9 C10 C15 C16 -6.3(4)
C14 C15 C16 C17 -2.3(7)
C10 C15 C16 C17 -178.3(3)
C14 C15 C16 C34 177.2(4)
C10 C15 C16 C34 1.3(4)
C34 C16 C17 C18 4.7(5)
C15 C16 C17 C18 -175.8(3)
C34 C16 C17 C47 -178.9(3)
C15 C16 C17 C47 0.5(6)
C16 C17 C18 C19 173.9(3)
C47 C17 C18 C19 -2.5(5)
C16 C17 C18 C23 -1.7(5)
C47 C17 C18 C23 -178.0(3)
C23 C18 C19 C20 3.7(5)
C17 C18 C19 C20 -172.0(3)
C18 C19 C20 C21 3.6(6)
C19 C20 C21 C22 -4.3(6)
C20 C21 C22 C23 -2.5(6)
C21 C22 C23 C18 9.6(5)
C21 C22 C23 C24 -177.6(3)
C19 C18 C23 C22 -9.9(5)
C17 C18 C23 C22 165.7(3)
C19 C18 C23 C24 177.0(3)
C17 C18 C23 C24 -7.3(5)
C22 C23 C24 C34 -160.0(3)
C18 C23 C24 C34 12.7(4)
C22 C23 C24 C25 18.0(5)
C18 C23 C24 C25 -169.3(3)
C34 C24 C25 C33 18.0(4)
C23 C24 C25 C33 -160.0(3)
C34 C24 C25 C26 -165.9(3)
C23 C24 C25 C26 16.1(6)
C33 C25 C26 C27 -170.4(3)
C24 C25 C26 C27 13.2(6)
C33 C25 C26 C31 5.9(3)
C24 C25 C26 C31 -170.5(3)
C31 C26 C27 C28 7.6(5)
C25 C26 C27 C28 -176.4(3)
C31 C26 C27 C57 -164.9(3)
C25 C26 C27 C57 11.1(6)
C26 C27 C28 C29 -3.3(5)
C57 C27 C28 C29 169.7(3)
C27 C28 C29 C30 -2.5(5)
C28 C29 C30 C31 3.7(5)
C29 C30 C31 C26 0.8(5)
C29 C30 C31 C32 -178.7(3)
C27 C26 C31 C30 -6.5(5)
C25 C26 C31 C30 176.6(3)
C27 C26 C31 C32 173.1(3)
C25 C26 C31 C32 -3.8(3)
C2 C1 C32 C33 6.7(5)
C35 C1 C32 C33 -179.9(3)
C2 C1 C32 C31 -171.8(3)
C35 C1 C32 C31 1.6(6)
C30 C31 C32 C1 -1.4(6)
C26 C31 C32 C1 179.1(3)
C30 C31 C32 C33 180.0(3)
C26 C31 C32 C33 0.4(3)
C9 C8 C33 C25 -11.6(5)
C7 C8 C33 C25 164.4(3)
C9 C8 C33 C32 169.7(3)
C7 C8 C33 C32 -14.3(5)
C24 C25 C33 C8 -7.3(5)
C26 C25 C33 C8 175.5(3)
C24 C25 C33 C32 171.5(3)
C26 C25 C33 C32 -5.7(3)
C1 C32 C33 C8 3.4(5)
C31 C32 C33 C8 -177.7(3)
C1 C32 C33 C25 -175.5(3)
C31 C32 C33 C25 3.4(3)
C8 C9 C34 C24 -7.1(5)
C10 C9 C34 C24 174.6(3)
C8 C9 C34 C16 169.8(3)
C10 C9 C34 C16 -8.5(4)
C25 C24 C34 C9 -11.7(4)
C23 C24 C34 C9 166.6(3)
C25 C24 C34 C16 171.7(3)
C23 C24 C34 C16 -10.0(4)
C17 C16 C34 C9 -175.8(3)
C15 C16 C34 C9 4.6(4)
C17 C16 C34 C24 1.3(5)
C15 C16 C34 C24 -178.3(3)
C32 C1 C35 C40 82.7(5)
C2 C1 C35 C40 -104.0(4)
C32 C1 C35 C36 -94.2(4)
C2 C1 C35 C36 79.1(5)
C40 C35 C36 C37 0.0(6)
C1 C35 C36 C37 177.0(4)
C35 C36 C37 C38 -0.7(7)
C36 C37 C38 C39 1.1(6)
C36 C37 C38 C41 -178.7(4)
C37 C38 C39 C40 -0.7(6)
C41 C38 C39 C40 179.0(4)
C36 C35 C40 C39 0.4(6)
C1 C35 C40 C39 -176.6(4)
C38 C39 C40 C35 0.0(6)
C39 C38 C41 C44 -117.6(4)
C37 C38 C41 C44 62.1(5)
C39 C38 C41 C42 121.9(4)
C37 C38 C41 C42 -58.4(5)
C39 C38 C41 C43 3.7(5)
C37 C38 C41 C43 -176.5(4)
C10 C11 C45 O46 -175.9(4)
C12 C11 C45 O46 15.2(5)
C16 C17 C47 C48 -101.6(4)
C18 C17 C47 C48 74.6(5)
C16 C17 C47 C52 74.9(5)
C18 C17 C47 C52 -108.9(4)
C52 C47 C48 C49 -0.5(6)
C17 C47 C48 C49 176.2(4)
C47 C48 C49 C50 -1.4(7)
C48 C49 C50 C51 2.0(7)
C48 C49 C50 C53 -179.8(5)
C49 C50 C51 C52 -0.9(7)
C53 C50 C51 C52 -179.0(4)
C50 C51 C52 C47 -0.9(7)
C48 C47 C52 C51 1.6(6)
C17 C47 C52 C51 -175.0(4)
C51 C50 C53 C54A 114.8(13)
C49 C50 C53 C54A -63.2(14)
C51 C50 C53 C55 -63.2(10)
C49 C50 C53 C55 118.7(9)
C51 C50 C53 C54 173.8(8)
C49 C50 C53 C54 -4.2(9)
C51 C50 C53 C56 60.2(10)
C49 C50 C53 C56 -117.9(9)
C51 C50 C53 C55A -118.9(11)
C49 C50 C53 C55A 63.1(12)
C51 C50 C53 C56A -9.1(10)
C49 C50 C53 C56A 172.8(8)
C26 C27 C57 O58 -168.0(3)
C28 C27 C57 O58 19.5(5)
